data_2211925
loop_
_publ_author_name
'Wilson, Zakiya S.'
'Davila, Alfonso'
'McLaughlin, Mark L.'
'Watkins, Steven F.'
'Fronczek, Frank R.'

_publ_section_title (1<i>S</i>,4<i>R</i>)-1,2,3,4,7,7-Hexachloro-5,6-bis(chloromethyl)bicyclo[2.2.1]hepta-2,5-diene
_journal_coeditor_code SA2026
_journal_issue 1
_journal_name_full 'Acta Crystallographica Section E'
_journal_page_first o303
_journal_page_last o305
_journal_paper_doi 10.1107/S1600536806052676
_journal_volume 63
_journal_year 2007
_chemical_formula_iupac 'C9 H4 Cl8'
_chemical_formula_moiety 'C9 H4 Cl8'
_chemical_formula_sum 'C9 H4 Cl8'
_chemical_formula_weight 395.72
_chemical_name_systematic (1S,4R)-1,2,3,4,7,7-Hexachloro-5,6-bis(chloromethyl)bicyclo[2.2.1]hept-2,5-diene
_space_group_IT_number 92
_symmetry_cell_setting tetragonal
_symmetry_space_group_name_Hall 'P 4abw 2nw'
_symmetry_space_group_name_H-M 'P 41 21 2'
_atom_sites_solution_hydrogens geom
_atom_sites_solution_primary direct
_atom_sites_solution_secondary difmap
_audit_creation_method SHELXL97
_cell_angle_alpha 90
_cell_angle_beta 90
_cell_angle_gamma 90
_cell_formula_units_Z 8
_cell_length_a 8.5180(10)
_cell_length_b 8.5180(10)
_cell_length_c 38.236(5)
_cell_measurement_reflns_used 5705
_cell_measurement_temperature 100
_cell_measurement_theta_max 34.9
_cell_measurement_theta_min 2.8
_cell_volume 2774.3(6)
_computing_cell_refinement 'SCALEPACK (Otwinowski & Minor, 1997)'
_computing_data_collection 'COLLECT (Nonius, 2000)'
_computing_data_reduction 'SCALEPACK and DENZO (Otwinowski & Minor, 1997)'
_computing_molecular_graphics 'ORTEP-3 for Windows (Farrugia, 1997)'
_computing_publication_material SHELXL97
_computing_structure_refinement 'SHELXL97 (Sheldrick, 1997)'
_computing_structure_solution 'SIR97 (Altomare <i>et al.</i>,  1999)'
_diffrn_ambient_temperature 100
_diffrn_measured_fraction_theta_full 0.982
_diffrn_measured_fraction_theta_max 0.983
_diffrn_measurement_device 'Nonius KappaCCD area-detector (with Oxford Cryosystems Cryostream cooler)'
_diffrn_measurement_method '\w scans with \k offsets'
_diffrn_radiation_monochromator graphite
_diffrn_radiation_source 'fine-focus sealed tube'
_diffrn_radiation_type MoK\a
_diffrn_radiation_wavelength 0.71073
_diffrn_reflns_av_R_equivalents 0.034
_diffrn_reflns_av_sigmaI/netI 0.0659
_diffrn_reflns_limit_h_max 13
_diffrn_reflns_limit_h_min -13
_diffrn_reflns_limit_k_max 13
_diffrn_reflns_limit_k_min -13
_diffrn_reflns_limit_l_max 61
_diffrn_reflns_limit_l_min -60
_diffrn_reflns_number 17778
_diffrn_reflns_theta_full 25.0
_diffrn_reflns_theta_max 34.9
_diffrn_reflns_theta_min 2.8
_diffrn_standards_number 0
_exptl_absorpt_coefficient_mu 1.595
_exptl_absorpt_correction_T_max 0.726
_exptl_absorpt_correction_T_min 0.670
_exptl_absorpt_correction_type multi-scan
_exptl_absorpt_process_details '(SCALEPACK; Otwinowski & Minor, 1997)'
_exptl_crystal_colour 'light brown'
_exptl_crystal_density_diffrn 1.895
_exptl_crystal_density_method 'not measured'
_exptl_crystal_description fragment
_exptl_crystal_F_000 1552
_exptl_crystal_size_max 0.25
_exptl_crystal_size_mid 0.25
_exptl_crystal_size_min 0.20
_refine_diff_density_max 0.36
_refine_diff_density_min -0.33
_refine_ls_abs_structure_details 'Flack (1983), with 2143 Friedel pairs'
_refine_ls_abs_structure_Flack -0.08(5)
_refine_ls_extinction_method none
_refine_ls_goodness_of_fit_ref 1.007
_refine_ls_hydrogen_treatment constr
_refine_ls_matrix_type full
_refine_ls_number_parameters 155
_refine_ls_number_reflns 5705
_refine_ls_number_restraints 0
_refine_ls_restrained_S_all 1.007
_refine_ls_R_factor_all 0.039
_refine_ls_R_factor_gt 0.025
_refine_ls_shift/su_max 0.001
_refine_ls_shift/su_mean 0.000
_refine_ls_structure_factor_coef Fsqd
_refine_ls_weighting_details 'calc w = 1/[\s^2^(Fo^2^)+(0.0061P)^2^] where P=(Fo^2^+2Fc^2^)/3'
_refine_ls_weighting_scheme calc
_refine_ls_wR_factor_gt 0.044
_refine_ls_wR_factor_ref 0.045
_reflns_number_gt 4162
_reflns_number_total 5705
_reflns_threshold_expression I>2\s(I)
_cod_data_source_file sa2026.cif
_cod_data_source_block I
_cod_database_code 2211925
_cod_database_fobs_code 2211925

loop_
_symmetry_equiv_pos_as_xyz
'x, y, z'
'-x, -y, z+1/2'
'x+1/2, -y+1/2, -z+3/4'
'-x+1/2, y+1/2, -z+1/4'
'-y, -x, -z+1/2'
'y, x, -z'
'y+1/2, -x+1/2, z+3/4'
'-y+1/2, x+1/2, z+1/4'

loop_
_atom_site_type_symbol
_atom_site_label
_atom_site_fract_x
_atom_site_fract_y
_atom_site_fract_z
_atom_site_U_iso_or_equiv
_atom_site_adp_type
_atom_site_calc_flag
_atom_site_refinement_flags
_atom_site_occupancy
Cl Cl1 0.55671(4) 0.72690(4) 0.441321(11) 0.02205(9) Uani d . 1
Cl Cl2 0.20529(4) 0.88527(4) 0.443585(11) 0.02423(9) Uani d . 1
Cl Cl3 0.24361(4) 1.28645(4) 0.456728(10) 0.02419(9) Uani d . 1
Cl Cl4 0.62439(4) 1.35899(4) 0.469742(11) 0.02337(9) Uani d . 1
Cl Cl5 0.83466(4) 1.01300(4) 0.462257(11) 0.02133(8) Uani d . 1
Cl Cl6 0.57495(4) 0.99423(4) 0.509250(10) 0.01972(7) Uani d . 1
Cl Cl7 0.50885(4) 1.42200(4) 0.378523(11) 0.02482(9) Uani d . 1
Cl Cl8 0.43778(4) 0.86978(4) 0.351024(11) 0.02208(8) Uani d . 1
C C1 0.61347(15) 1.16112(16) 0.41082(4) 0.0155(3) Uani d . 1
C C2 0.59621(14) 1.00798(16) 0.40402(4) 0.0146(3) Uani d . 1
C C3 0.53563(15) 0.93119(15) 0.43791(4) 0.0155(3) Uani d . 1
C C4 0.37025(15) 0.99624(16) 0.44508(4) 0.0159(3) Uani d . 1
C C5 0.38655(15) 1.14844(16) 0.45090(4) 0.0160(3) Uani d . 1
C C6 0.56269(16) 1.18572(15) 0.44913(4) 0.0155(3) Uani d . 1
C C7 0.62791(15) 1.03078(15) 0.46532(4) 0.0146(3) Uani d . 1
C C8 0.66817(15) 1.28972(15) 0.38796(4) 0.0186(3) Uani d . 1
H H8A 0.7096 1.2456 0.3659 0.022 Uiso calc R 1
H H8B 0.7541 1.3477 0.3997 0.022 Uiso calc R 1
C C9 0.62377(15) 0.92120(16) 0.37107(4) 0.0181(3) Uani d . 1
H H9A 0.6846 0.8246 0.3760 0.022 Uiso calc R 1
H H9B 0.6857 0.9871 0.3548 0.022 Uiso calc R 1

loop_
_atom_site_aniso_label
_atom_site_aniso_U_11
_atom_site_aniso_U_22
_atom_site_aniso_U_33
_atom_site_aniso_U_12
_atom_site_aniso_U_13
_atom_site_aniso_U_23
Cl1 0.02804(18) 0.01220(15) 0.0259(2) 0.00162(13) 0.00206(17) 0.00103(16)
Cl2 0.01651(16) 0.02924(19) 0.0270(2) -0.00516(14) 0.00107(16) -0.00010(18)
Cl3 0.02731(18) 0.02834(19) 0.0169(2) 0.01500(15) 0.00034(16) -0.00161(16)
Cl4 0.0349(2) 0.01520(16) 0.0200(2) -0.00240(14) -0.00534(17) -0.00315(16)
Cl5 0.01456(15) 0.02819(18) 0.0212(2) 0.00184(13) -0.00178(15) 0.00313(17)
Cl6 0.02407(16) 0.02194(16) 0.01314(18) 0.00235(14) 0.00050(16) 0.00246(16)
Cl7 0.02602(18) 0.02125(16) 0.0272(2) 0.00319(15) -0.00145(18) 0.00747(17)
Cl8 0.02019(16) 0.02524(18) 0.0208(2) -0.00052(14) -0.00230(16) -0.00533(16)
C1 0.0145(6) 0.0180(6) 0.0139(8) 0.0003(5) -0.0022(6) 0.0011(6)
C2 0.0131(6) 0.0171(6) 0.0138(8) 0.0026(5) 0.0000(6) -0.0003(6)
C3 0.0171(7) 0.0115(6) 0.0179(8) 0.0013(5) 0.0017(6) 0.0011(6)
C4 0.0144(6) 0.0190(6) 0.0145(8) -0.0009(6) -0.0013(6) 0.0024(6)
C5 0.0173(6) 0.0209(7) 0.0099(7) 0.0068(5) 0.0013(6) 0.0008(6)
C6 0.0200(6) 0.0117(6) 0.0149(8) 0.0003(5) -0.0029(6) -0.0020(6)
C7 0.0144(6) 0.0165(6) 0.0130(8) 0.0013(5) 0.0013(6) 0.0019(6)
C8 0.0185(7) 0.0187(7) 0.0186(9) 0.0014(5) 0.0000(6) 0.0018(6)
C9 0.0150(6) 0.0218(7) 0.0175(8) 0.0009(5) 0.0005(6) -0.0017(7)

loop_
_atom_type_symbol
_atom_type_description
_atom_type_scat_dispersion_real
_atom_type_scat_dispersion_imag
_atom_type_scat_source
C C 0.0033 0.0016 'International Tables Vol C Tables 4.2.6.8 and 6.1.1.4'
H H 0.0000 0.0000 'International Tables Vol C Tables 4.2.6.8 and 6.1.1.4'
Cl Cl 0.1484 0.1585 'International Tables Vol C Tables 4.2.6.8 and 6.1.1.4'

loop_
_geom_angle_atom_site_label_1
_geom_angle_atom_site_label_2
_geom_angle_atom_site_label_3
_geom_angle
C2 C1 C8 129.99(14)
C2 C1 C6 106.64(12)
C8 C1 C6 123.37(12)
C1 C2 C9 129.43(14)
C1 C2 C3 106.69(13)
C9 C2 C3 123.87(12)
C4 C3 C2 107.68(11)
C4 C3 C7 98.38(11)
C2 C3 C7 99.53(10)
C4 C3 Cl1 115.96(9)
C2 C3 Cl1 116.70(10)
C7 C3 Cl1 115.95(10)
C5 C4 C3 106.67(12)
C5 C4 Cl2 129.75(11)
C3 C4 Cl2 123.53(10)
C4 C5 C6 107.33(11)
C4 C5 Cl3 128.47(11)
C6 C5 Cl3 124.08(10)
C5 C6 C1 106.75(12)
C5 C6 C7 98.94(11)
C1 C6 C7 99.34(11)
C5 C6 Cl4 116.56(10)
C1 C6 Cl4 117.21(10)
C7 C6 Cl4 115.27(10)
C6 C7 C3 90.79(11)
C6 C7 Cl6 115.82(10)
C3 C7 Cl6 114.46(9)
C6 C7 Cl5 113.58(9)
C3 C7 Cl5 114.19(10)
Cl6 C7 Cl5 107.56(8)
C1 C8 Cl7 110.18(9)
C1 C8 H8A 109.6
Cl7 C8 H8A 109.6
C1 C8 H8B 109.6
Cl7 C8 H8B 109.6
H8A C8 H8B 108.1
C2 C9 Cl8 110.00(9)
C2 C9 H9A 109.7
Cl8 C9 H9A 109.7
C2 C9 H9B 109.7
Cl8 C9 H9B 109.7
H9A C9 H9B 108.2

loop_
_geom_bond_atom_site_label_1
_geom_bond_atom_site_label_2
_geom_bond_distance
_geom_bond_publ_flag
Cl1 C3 1.7543(13) y
Cl2 C4 1.6945(14) y
Cl3 C5 1.7071(13) y
Cl4 C6 1.7538(14) y
Cl5 C7 1.7715(14) y
Cl6 C7 1.7667(15) y
Cl7 C8 1.8004(13) y
Cl8 C9 1.8137(14) y
C1 C2 1.3382(19) ?
C1 C8 1.4768(19) ?
C1 C6 1.542(2) ?
C2 C9 1.479(2) ?
C2 C3 1.541(2) ?
C3 C4 1.5384(18) ?
C3 C7 1.561(2) ?
C4 C5 1.3227(19) ?
C5 C6 1.535(2) ?
C6 C7 1.5601(19) ?
C8 H8A 0.9900 ?
C8 H8B 0.9900 ?
C9 H9A 0.9900 ?
C9 H9B 0.9900 ?

loop_
_geom_torsion_atom_site_label_1
_geom_torsion_atom_site_label_2
_geom_torsion_atom_site_label_3
_geom_torsion_atom_site_label_4
_geom_torsion
_geom_torsion_publ_flag
C8 C1 C2 C9 -1.4(2) ?
C6 C1 C2 C9 178.19(12) ?
C8 C1 C2 C3 179.82(13) ?
C6 C1 C2 C3 -0.54(14) ?
C1 C2 C3 C4 65.92(14) ?
C9 C2 C3 C4 -112.90(13) ?
C1 C2 C3 C7 -36.12(13) ?
C9 C2 C3 C7 145.06(12) ?
C1 C2 C3 Cl1 -161.65(10) ?
C9 C2 C3 Cl1 19.53(16) ?
C2 C3 C4 C5 -64.24(15) ?
C7 C3 C4 C5 38.62(15) ?
Cl1 C3 C4 C5 162.93(12) ?
C2 C3 C4 Cl2 113.65(13) ?
C7 C3 C4 Cl2 -143.49(11) ?
Cl1 C3 C4 Cl2 -19.18(18) ?
C3 C4 C5 C6 -2.14(17) ?
Cl2 C4 C5 C6 -179.85(13) ?
C3 C4 C5 Cl3 174.01(12) ?
Cl2 C4 C5 Cl3 -3.7(2) ?
C4 C5 C6 C1 67.51(15) ?
Cl3 C5 C6 C1 -108.85(13) ?
C4 C5 C6 C7 -35.13(15) ?
Cl3 C5 C6 C7 148.51(12) ?
C4 C5 C6 Cl4 -159.31(12) ?
Cl3 C5 C6 Cl4 24.33(18) ?
C2 C1 C6 C5 -65.33(14) ?
C8 C1 C6 C5 114.33(13) ?
C2 C1 C6 C7 37.02(13) ?
C8 C1 C6 C7 -143.31(12) ?
C2 C1 C6 Cl4 161.84(10) ?
C8 C1 C6 Cl4 -18.50(17) ?
C5 C6 C7 C3 54.25(12) ?
C1 C6 C7 C3 -54.50(11) ?
Cl4 C6 C7 C3 179.34(10) ?
C5 C6 C7 Cl6 -63.57(13) ?
C1 C6 C7 Cl6 -172.33(9) ?
Cl4 C6 C7 Cl6 61.51(13) ?
C5 C6 C7 Cl5 171.20(10) ?
C1 C6 C7 Cl5 62.44(12) ?
Cl4 C6 C7 Cl5 -63.72(14) ?
C4 C3 C7 C6 -55.37(11) ?
C2 C3 C7 C6 54.26(11) ?
Cl1 C3 C7 C6 -179.70(10) ?
C4 C3 C7 Cl6 63.63(12) ?
C2 C3 C7 Cl6 173.25(8) ?
Cl1 C3 C7 Cl6 -60.70(12) ?
C4 C3 C7 Cl5 -171.78(9) ?
C2 C3 C7 Cl5 -62.15(11) ?
Cl1 C3 C7 Cl5 63.90(13) ?
C2 C1 C8 Cl7 111.76(15) y
C6 C1 C8 Cl7 -67.82(15) ?
C1 C2 C9 Cl8 -105.69(15) y
C3 C2 C9 Cl8 72.85(14) ?

loop_
_cod_related_entry_id
_cod_related_entry_database
_cod_related_entry_code
1 ChemSpider 21178066
